data_4118538
loop_
_publ_author_name
'Ina S. Dubinsky-Davidchik'
'Shay Potash'
'Israel Goldberg'
'Arkadi Vigalok'
'Andrei N. Vedernikov'

_publ_section_title
;
 Electrophilic Fluorination of Organoplatinum(II) Iodides: Iodine and
 Platinum Atoms as Competing Fluorination Sites
;
_journal_name_full 'Journal of the American Chemical Society'
_journal_page_first 14027
_journal_page_last 14032
_journal_paper_doi 10.1021/ja3039272
_journal_volume 134
_journal_year 2012
_chemical_formula_moiety 'C32 H48 F6 P2 Pt'
_chemical_formula_sum 'C32 H48 F6 P2 Pt'
_chemical_formula_weight 803.73
_chemical_name_systematic
; 
 ? 
;
_space_group_IT_number 61
_symmetry_cell_setting orthorhombic
_symmetry_space_group_name_Hall '-P 2ac 2ab'
_symmetry_space_group_name_H-M 'P b c a'
_atom_sites_solution_hydrogens geom
_atom_sites_solution_primary direct
_atom_sites_solution_secondary difmap
_audit_creation_method SHELXL-97
_cell_angle_alpha 90.00
_cell_angle_beta 90.00
_cell_angle_gamma 90.00
_cell_formula_units_Z 8
_cell_length_a 14.8107(3)
_cell_length_b 20.4279(3)
_cell_length_c 22.5012(5)
_cell_measurement_reflns_used 7196
_cell_measurement_temperature 110(2)
_cell_measurement_theta_max 26.02
_cell_measurement_theta_min 2.48
_cell_volume 6807.8(2)
_computing_cell_refinement Denzo
_computing_data_collection 'Collect, Nonius B.V.'
_computing_data_reduction 'Denzo & Scalepack'
_computing_structure_refinement 'SHELXL-97 (Sheldrick, 1997)'
_computing_structure_solution SIR-97
_diffrn_ambient_temperature 110(2)
_diffrn_detector_area_resol_mean 12.8
_diffrn_measured_fraction_theta_full 0.997
_diffrn_measured_fraction_theta_max 0.997
_diffrn_measurement_device_type 'Nonius KappaCCD'
_diffrn_measurement_method '1 deg. \f and \w scan'
_diffrn_radiation_monochromator graphite
_diffrn_radiation_source 'fine-focus sealed tube'
_diffrn_radiation_type MoK\a
_diffrn_radiation_wavelength 0.71073
_diffrn_reflns_av_R_equivalents 0.0730
_diffrn_reflns_av_sigmaI/netI 0.0802
_diffrn_reflns_limit_h_max 18
_diffrn_reflns_limit_h_min 0
_diffrn_reflns_limit_k_max 25
_diffrn_reflns_limit_k_min 0
_diffrn_reflns_limit_l_max 27
_diffrn_reflns_limit_l_min 0
_diffrn_reflns_number 39729
_diffrn_reflns_theta_full 26.02
_diffrn_reflns_theta_max 26.02
_diffrn_reflns_theta_min 2.48
_diffrn_standards_number 0
_exptl_absorpt_coefficient_mu 4.269
_exptl_absorpt_correction_T_max 0.7264
_exptl_absorpt_correction_T_min 0.4150
_exptl_absorpt_correction_type multi-scan
_exptl_absorpt_process_details 'Blessing, 1995'
_exptl_crystal_colour colorless
_exptl_crystal_density_diffrn 1.568
_exptl_crystal_description plates
_exptl_crystal_F_000 3216
_exptl_crystal_size_max 0.25
_exptl_crystal_size_mid 0.20
_exptl_crystal_size_min 0.08
_platon_squeeze_details
;
;
_refine_diff_density_max 1.445
_refine_diff_density_min -1.254
_refine_diff_density_rms 0.152
_refine_ls_extinction_method none
_refine_ls_goodness_of_fit_ref 0.982
_refine_ls_hydrogen_treatment constr
_refine_ls_matrix_type full
_refine_ls_number_parameters 389
_refine_ls_number_reflns 6690
_refine_ls_number_restraints 0
_refine_ls_restrained_S_all 0.982
_refine_ls_R_factor_all 0.0910
_refine_ls_R_factor_gt 0.0507
_refine_ls_shift/su_max 0.005
_refine_ls_shift/su_mean 0.000
_refine_ls_weighting_details 'calc w=1/[\s^2^(Fo^2^)+(0.0521P)^2^+0.0000P] where P=(Fo^2^+2Fc^2^)/3'
_refine_ls_weighting_scheme calc
_refine_ls_wR_factor_gt 0.0985
_refine_ls_wR_factor_ref 0.1099
_reflns_number_gt 4456
_reflns_number_total 6690
_reflns_threshold_expression >2sigma(I)
_cod_data_source_file ja3039272_si_004.cif
_cod_data_source_block ar52sq
_cod_database_code 4118538

loop_
_symmetry_equiv_pos_as_xyz
'x, y, z'
'-x+1/2, -y, z+1/2'
'x+1/2, -y+1/2, -z'
'-x, y+1/2, -z+1/2'
'-x, -y, -z'
'x-1/2, y, -z-1/2'
'-x-1/2, y-1/2, z'
'x, -y-1/2, z-1/2'

loop_
_atom_site_label
_atom_site_type_symbol
_atom_site_fract_x
_atom_site_fract_y
_atom_site_fract_z
_atom_site_U_iso_or_equiv
_atom_site_adp_type
_atom_site_occupancy
_atom_site_symmetry_multiplicity
_atom_site_calc_flag
_atom_site_refinement_flags
_atom_site_disorder_assembly
_atom_site_disorder_group
Pt1 Pt 0.228099(19) 0.327425(11) 0.258317(11) 0.02347(10) Uani 1 1 d . A .
P2 P 0.35322(13) 0.34397(8) 0.30872(8) 0.0248(4) Uani 1 1 d . A .
P3 P 0.29512(13) 0.37965(9) 0.18123(8) 0.0278(4) Uani 1 1 d . . .
F4 F 0.1141(3) 0.31278(18) 0.20961(17) 0.0320(10) Uani 1 1 d . . .
C5 C 0.4339(5) 0.3909(3) 0.2632(3) 0.0302(17) Uani 1 1 d . . .
H5A H 0.4288 0.4380 0.2733 0.036 Uiso 1 1 calc R A .
H5B H 0.4961 0.3767 0.2728 0.036 Uiso 1 1 calc R . .
C6 C 0.4170(5) 0.3819(3) 0.1962(3) 0.0279(17) Uani 1 1 d . A .
H6A H 0.4452 0.3405 0.1826 0.033 Uiso 1 1 calc R . .
H6B H 0.4449 0.4184 0.1740 0.033 Uiso 1 1 calc R . .
C7 C 0.1609(5) 0.2755(3) 0.3234(3) 0.0289(17) Uani 1 1 d . . .
C8 C 0.1498(5) 0.2075(4) 0.3169(3) 0.0347(18) Uani 1 1 d . A .
C9 C 0.0941(5) 0.1700(4) 0.3525(4) 0.040(2) Uani 1 1 d . . .
C10 C 0.0458(6) 0.1995(5) 0.3961(4) 0.047(2) Uani 1 1 d . A .
C11 C 0.0534(6) 0.2657(4) 0.4059(3) 0.041(2) Uani 1 1 d . . .
C12 C 0.1105(6) 0.3014(4) 0.3681(3) 0.0362(19) Uani 1 1 d . A .
F13 F 0.1973(3) 0.17508(18) 0.2748(2) 0.0406(11) Uani 1 1 d . . .
F14 F 0.0884(3) 0.1045(2) 0.3437(2) 0.0552(14) Uani 1 1 d . A .
F15 F -0.0081(4) 0.1632(3) 0.4317(2) 0.0687(17) Uani 1 1 d . . .
F16 F 0.0063(3) 0.2956(3) 0.4499(2) 0.0598(14) Uani 1 1 d . A .
F17 F 0.1130(3) 0.3683(2) 0.38013(19) 0.0434(11) Uani 1 1 d . . .
C18 C 0.3384(5) 0.3924(3) 0.3762(3) 0.0302(18) Uani 1 1 d . . .
H18 H 0.2963 0.3669 0.4021 0.036 Uiso 1 1 calc R A .
C19 C 0.2912(6) 0.4585(3) 0.3641(3) 0.036(2) Uani 1 1 d . A .
H19A H 0.3309 0.4864 0.3395 0.043 Uiso 1 1 calc R . .
H19B H 0.2347 0.4507 0.3417 0.043 Uiso 1 1 calc R . .
C20 C 0.2693(6) 0.4938(4) 0.4224(3) 0.047(2) Uani 1 1 d . . .
H20A H 0.2424 0.5371 0.4137 0.057 Uiso 1 1 calc R A .
H20B H 0.2247 0.4679 0.4453 0.057 Uiso 1 1 calc R . .
C21 C 0.3550(7) 0.5029(4) 0.4595(4) 0.051(2) Uani 1 1 d . A .
H21A H 0.3967 0.5328 0.4384 0.061 Uiso 1 1 calc R . .
H21B H 0.3391 0.5233 0.4980 0.061 Uiso 1 1 calc R . .
C22 C 0.4024(6) 0.4383(4) 0.4708(3) 0.043(2) Uani 1 1 d . . .
H22A H 0.3631 0.4100 0.4954 0.052 Uiso 1 1 calc R A .
H22B H 0.4587 0.4465 0.4932 0.052 Uiso 1 1 calc R . .
C23 C 0.4248(6) 0.4032(3) 0.4132(3) 0.038(2) Uani 1 1 d . A .
H23A H 0.4530 0.3604 0.4223 0.046 Uiso 1 1 calc R . .
H23B H 0.4685 0.4295 0.3901 0.046 Uiso 1 1 calc R . .
C24 C 0.4173(5) 0.2709(3) 0.3318(3) 0.0318(18) Uani 1 1 d . . .
H24 H 0.4778 0.2861 0.3458 0.038 Uiso 1 1 calc R A .
C25 C 0.3725(5) 0.2339(3) 0.3838(3) 0.0315(18) Uani 1 1 d . A .
H25A H 0.3647 0.2640 0.4179 0.038 Uiso 1 1 calc R . .
H25B H 0.3121 0.2183 0.3716 0.038 Uiso 1 1 calc R . .
C26 C 0.4301(6) 0.1760(3) 0.4026(3) 0.041(2) Uani 1 1 d . . .
H26A H 0.3993 0.1521 0.4351 0.049 Uiso 1 1 calc R A .
H26B H 0.4886 0.1920 0.4180 0.049 Uiso 1 1 calc R . .
C27 C 0.4470(6) 0.1290(4) 0.3506(4) 0.048(2) Uani 1 1 d . A .
H27A H 0.3891 0.1095 0.3375 0.058 Uiso 1 1 calc R . .
H27B H 0.4872 0.0930 0.3637 0.058 Uiso 1 1 calc R . .
C28 C 0.4913(6) 0.1663(3) 0.2980(4) 0.041(2) Uani 1 1 d . . .
H28A H 0.5520 0.1818 0.3100 0.049 Uiso 1 1 calc R A .
H28B H 0.4988 0.1362 0.2639 0.049 Uiso 1 1 calc R . .
C29 C 0.4330(5) 0.2250(3) 0.2792(3) 0.0345(18) Uani 1 1 d . A .
H29A H 0.3742 0.2092 0.2639 0.041 Uiso 1 1 calc R . .
H29B H 0.4636 0.2492 0.2468 0.041 Uiso 1 1 calc R . .
C30 C 0.2831(5) 0.3380(3) 0.1086(3) 0.0341(18) Uani 1 1 d . A .
H30 H 0.3291 0.3566 0.0808 0.041 Uiso 1 1 calc R . .
C31 C 0.1893(6) 0.3479(4) 0.0809(4) 0.047(2) Uani 1 1 d . . .
H31A H 0.1425 0.3308 0.1083 0.057 Uiso 1 1 calc R A .
H31B H 0.1781 0.3953 0.0751 0.057 Uiso 1 1 calc R . .
C32 C 0.1825(7) 0.3125(6) 0.0212(4) 0.074(3) Uani 1 1 d . A .
H32A H 0.1209 0.3179 0.0050 0.089 Uiso 1 1 calc R . .
H32B H 0.2255 0.3324 -0.0072 0.089 Uiso 1 1 calc R . .
C33 C 0.2032(7) 0.2403(5) 0.0276(4) 0.071(3) Uani 1 1 d . . .
H33A H 0.2015 0.2194 -0.0121 0.085 Uiso 1 1 calc R A .
H33B H 0.1561 0.2195 0.0525 0.085 Uiso 1 1 calc R . .
C34 C 0.2952(6) 0.2286(4) 0.0557(4) 0.047(2) Uani 1 1 d . A .
H34A H 0.3044 0.1811 0.0620 0.056 Uiso 1 1 calc R . .
H34B H 0.3432 0.2446 0.0287 0.056 Uiso 1 1 calc R . .
C35 C 0.3011(6) 0.2645(3) 0.1150(3) 0.038(2) Uani 1 1 d . . .
H35A H 0.3620 0.2579 0.1321 0.045 Uiso 1 1 calc R A .
H35B H 0.2565 0.2455 0.1428 0.045 Uiso 1 1 calc R . .
C36 C 0.2585(6) 0.4642(4) 0.1700(5) 0.064(3) Uani 1 1 d . A 1
H36 H 0.2584 0.4678 0.1256 0.077 Uiso 1 1 calc R A 1
C37 C 0.1583(6) 0.4721(4) 0.1847(5) 0.054(3) Uani 1 1 d . A 1
H37A H 0.1505 0.4717 0.2284 0.064 Uiso 1 1 calc R A 1
H37B H 0.1246 0.4344 0.1682 0.064 Uiso 1 1 calc R A 1
C38 C 0.1177(9) 0.5364(5) 0.1594(7) 0.052(4) Uani 0.65 1 d P A 1
H38A H 0.1094 0.5319 0.1160 0.062 Uiso 1 1 calc R A 1
H38B H 0.0576 0.5440 0.1775 0.062 Uiso 1 1 calc R A 1
C39 C 0.1736(7) 0.5903(4) 0.1711(7) 0.060(4) Uani 1 1 d . A 1
H39A H 0.1677 0.6013 0.2138 0.103 Uiso 1 1 calc R A 1
H39B H 0.1503 0.6281 0.1482 0.103 Uiso 1 1 calc R A 1
C40 C 0.2736(6) 0.5831(3) 0.1572(5) 0.063(3) Uani 1 1 d . A 1
H40A H 0.3076 0.6207 0.1737 0.076 Uiso 1 1 calc R A 1
H40B H 0.2831 0.5821 0.1137 0.076 Uiso 1 1 calc R A 1
C41 C 0.3078(9) 0.5175(5) 0.1859(6) 0.043(3) Uani 0.65 1 d P A 1
H41A H 0.3714 0.5103 0.1741 0.052 Uiso 1 1 calc R A 1
H41B H 0.3061 0.5219 0.2297 0.052 Uiso 1 1 calc R A 1
C38' C 0.1476(19) 0.5544(11) 0.2095(12) 0.045(7) Uani 0.35 1 d P B 2
C41' C 0.3031(15) 0.5075(8) 0.1314(9) 0.048(5) Uani 0.35 1 d P C 2

loop_
_atom_site_aniso_label
_atom_site_aniso_U_11
_atom_site_aniso_U_22
_atom_site_aniso_U_33
_atom_site_aniso_U_23
_atom_site_aniso_U_13
_atom_site_aniso_U_12
Pt1 0.02005(15) 0.02695(15) 0.02342(16) 0.00011(11) -0.00044(12) -0.00271(11)
P2 0.0236(11) 0.0290(10) 0.0218(11) -0.0018(7) -0.0017(8) -0.0025(8)
P3 0.0256(12) 0.0288(10) 0.0288(11) 0.0014(7) 0.0027(8) 0.0001(8)
F4 0.025(2) 0.047(2) 0.024(2) 0.0025(17) -0.0049(18) -0.0053(18)
C5 0.025(4) 0.033(4) 0.033(4) -0.002(3) -0.005(4) 0.000(3)
C6 0.022(4) 0.034(4) 0.028(4) 0.004(3) 0.006(3) -0.003(3)
C7 0.020(4) 0.034(4) 0.033(5) 0.003(3) -0.005(3) 0.002(3)
C8 0.023(4) 0.045(5) 0.036(5) 0.007(4) -0.005(4) -0.011(4)
C9 0.026(5) 0.041(5) 0.053(6) 0.015(4) -0.008(4) -0.006(4)
C10 0.031(5) 0.070(6) 0.040(6) 0.022(4) -0.005(4) -0.016(4)
C11 0.023(5) 0.076(6) 0.023(5) 0.010(4) -0.004(4) -0.007(4)
C12 0.038(5) 0.038(4) 0.033(5) 0.000(3) -0.013(4) -0.005(4)
F13 0.035(3) 0.038(2) 0.049(3) -0.001(2) 0.002(2) -0.003(2)
F14 0.050(4) 0.040(3) 0.076(4) 0.020(2) -0.016(3) -0.008(2)
F15 0.051(4) 0.106(4) 0.049(3) 0.041(3) -0.003(3) -0.029(3)
F16 0.033(3) 0.112(4) 0.034(3) -0.002(3) 0.011(2) -0.006(3)
F17 0.028(3) 0.061(3) 0.041(3) -0.007(2) 0.002(2) -0.010(2)
C18 0.034(5) 0.029(4) 0.027(4) -0.007(3) -0.002(3) -0.003(3)
C19 0.041(6) 0.039(4) 0.028(4) -0.005(3) -0.003(4) 0.005(4)
C20 0.068(7) 0.037(4) 0.037(5) -0.012(3) -0.002(5) 0.002(4)
C21 0.077(7) 0.040(5) 0.036(5) -0.008(4) -0.009(5) -0.001(4)
C22 0.054(6) 0.043(4) 0.032(5) -0.003(3) -0.009(4) -0.008(4)
C23 0.043(6) 0.036(4) 0.035(5) -0.007(3) -0.010(4) -0.004(4)
C24 0.024(5) 0.037(4) 0.034(5) 0.000(3) 0.001(3) -0.003(3)
C25 0.027(5) 0.044(4) 0.023(4) -0.005(3) -0.008(3) 0.007(3)
C26 0.038(5) 0.046(5) 0.039(5) 0.010(4) 0.000(4) 0.009(4)
C27 0.046(6) 0.039(5) 0.060(6) 0.009(4) 0.002(5) 0.013(4)
C28 0.040(5) 0.041(5) 0.041(5) 0.003(4) 0.008(4) 0.009(4)
C29 0.031(5) 0.037(4) 0.035(5) -0.001(3) 0.006(4) 0.003(3)
C30 0.028(5) 0.046(5) 0.028(4) 0.009(3) -0.002(3) -0.003(3)
C31 0.042(6) 0.067(6) 0.034(5) 0.003(4) -0.010(4) 0.006(4)
C32 0.042(6) 0.144(10) 0.036(6) -0.007(6) -0.015(5) 0.010(7)
C33 0.060(8) 0.115(9) 0.038(6) -0.026(6) -0.011(5) 0.007(6)
C34 0.039(6) 0.063(5) 0.039(5) -0.022(4) -0.002(4) -0.004(4)
C35 0.032(5) 0.049(5) 0.031(5) -0.011(4) 0.002(4) 0.003(4)
C36 0.038(6) 0.028(5) 0.125(9) 0.027(5) 0.028(6) -0.002(4)
C37 0.032(5) 0.031(4) 0.097(8) 0.019(4) 0.019(5) 0.004(4)
C38 0.042(9) 0.041(8) 0.073(11) 0.012(7) 0.011(8) 0.014(6)
C39 0.060(8) 0.049(5) 0.071(14) -0.008(6) -0.007(8) 0.003(5)
C40 0.058(7) 0.020(4) 0.111(9) 0.010(4) -0.002(6) -0.020(4)
C41 0.040(8) 0.037(7) 0.052(9) -0.002(6) -0.011(7) 0.007(6)
C38' 0.07(2) 0.023(12) 0.040(17) 0.015(11) 0.007(14) 0.000(12)
C41' 0.041(14) 0.036(9) 0.046(14) 0.006(8) 0.005(10) -0.001(8)

loop_
_atom_type_symbol
_atom_type_description
_atom_type_scat_dispersion_real
_atom_type_scat_dispersion_imag
_atom_type_scat_source
C C 0.0033 0.0016 'International Tables Vol C Tables 4.2.6.8 and 6.1.1.4'
H H 0.0000 0.0000 'International Tables Vol C Tables 4.2.6.8 and 6.1.1.4'
F F 0.0171 0.0103 'International Tables Vol C Tables 4.2.6.8 and 6.1.1.4'
P P 0.1023 0.0942 'International Tables Vol C Tables 4.2.6.8 and 6.1.1.4'
Pt Pt -1.7033 8.3905 'International Tables Vol C Tables 4.2.6.8 and 6.1.1.4'

loop_
_geom_angle_atom_site_label_1
_geom_angle_atom_site_label_2
_geom_angle_atom_site_label_3
_geom_angle
F4 Pt1 C7 84.6(2)
F4 Pt1 P2 178.44(12)
C7 Pt1 P2 96.9(2)
F4 Pt1 P3 91.17(12)
C7 Pt1 P3 175.2(2)
P2 Pt1 P3 87.32(7)
C18 P2 C24 105.5(3)
C18 P2 C5 104.9(3)
C24 P2 C5 104.1(3)
C18 P2 Pt1 114.3(3)
C24 P2 Pt1 117.0(2)
C5 P2 Pt1 109.9(2)
C36 P3 C6 107.1(4)
C36 P3 C30 106.5(5)
C6 P3 C30 105.5(3)
C36 P3 Pt1 114.9(3)
C6 P3 Pt1 107.6(2)
C30 P3 Pt1 114.7(2)
C6 C5 P2 112.1(5)
C6 C5 H5A 109.2
P2 C5 H5A 109.2
C6 C5 H5B 109.2
P2 C5 H5B 109.2
H5A C5 H5B 107.9
C5 C6 P3 110.0(5)
C5 C6 H6A 109.7
P3 C6 H6A 109.7
C5 C6 H6B 109.7
P3 C6 H6B 109.7
H6A C6 H6B 108.2
C12 C7 C8 113.4(7)
C12 C7 Pt1 126.2(5)
C8 C7 Pt1 119.3(5)
F13 C8 C9 116.5(7)
F13 C8 C7 119.7(6)
C9 C8 C7 123.8(8)
C10 C9 F14 120.8(7)
C10 C9 C8 119.2(8)
F14 C9 C8 120.0(8)
F15 C10 C9 119.7(8)
F15 C10 C11 119.5(9)
C9 C10 C11 120.7(8)
F16 C11 C10 121.2(7)
F16 C11 C12 121.2(8)
C10 C11 C12 117.6(8)
C7 C12 F17 120.7(7)
C7 C12 C11 125.2(7)
F17 C12 C11 114.1(7)
C23 C18 C19 110.2(6)
C23 C18 P2 115.3(5)
C19 C18 P2 112.5(5)
C23 C18 H18 106.0
C19 C18 H18 106.0
P2 C18 H18 106.0
C20 C19 C18 110.9(6)
C20 C19 H19A 109.5
C18 C19 H19A 109.5
C20 C19 H19B 109.5
C18 C19 H19B 109.5
H19A C19 H19B 108.0
C21 C20 C19 110.4(7)
C21 C20 H20A 109.6
C19 C20 H20A 109.6
C21 C20 H20B 109.6
C19 C20 H20B 109.6
H20A C20 H20B 108.1
C22 C21 C20 111.7(6)
C22 C21 H21A 109.3
C20 C21 H21A 109.3
C22 C21 H21B 109.3
C20 C21 H21B 109.3
H21A C21 H21B 107.9
C21 C22 C23 111.7(7)
C21 C22 H22A 109.3
C23 C22 H22A 109.3
C21 C22 H22B 109.3
C23 C22 H22B 109.3
H22A C22 H22B 107.9
C22 C23 C18 110.3(7)
C22 C23 H23A 109.6
C18 C23 H23A 109.6
C22 C23 H23B 109.6
C18 C23 H23B 109.6
H23A C23 H23B 108.1
C29 C24 C25 110.7(6)
C29 C24 P2 110.9(5)
C25 C24 P2 112.9(5)
C29 C24 H24 107.4
C25 C24 H24 107.4
P2 C24 H24 107.4
C26 C25 C24 110.6(6)
C26 C25 H25A 109.5
C24 C25 H25A 109.5
C26 C25 H25B 109.5
C24 C25 H25B 109.5
H25A C25 H25B 108.1
C25 C26 C27 111.6(6)
C25 C26 H26A 109.3
C27 C26 H26A 109.3
C25 C26 H26B 109.3
C27 C26 H26B 109.3
H26A C26 H26B 108.0
C26 C27 C28 110.1(6)
C26 C27 H27A 109.6
C28 C27 H27A 109.6
C26 C27 H27B 109.6
C28 C27 H27B 109.6
H27A C27 H27B 108.2
C29 C28 C27 110.8(6)
C29 C28 H28A 109.5
C27 C28 H28A 109.5
C29 C28 H28B 109.5
C27 C28 H28B 109.5
H28A C28 H28B 108.1
C28 C29 C24 110.5(6)
C28 C29 H29A 109.5
C24 C29 H29A 109.5
C28 C29 H29B 109.5
C24 C29 H29B 109.5
H29A C29 H29B 108.1
C31 C30 C35 108.9(6)
C31 C30 P3 112.6(5)
C35 C30 P3 110.6(5)
C31 C30 H30 108.2
C35 C30 H30 108.2
P3 C30 H30 108.2
C32 C31 C30 110.7(7)
C32 C31 H31A 109.5
C30 C31 H31A 109.5
C32 C31 H31B 109.5
C30 C31 H31B 109.5
H31A C31 H31B 108.1
C33 C32 C31 111.4(8)
C33 C32 H32A 109.3
C31 C32 H32A 109.3
C33 C32 H32B 109.3
C31 C32 H32B 109.3
H32A C32 H32B 108.0
C32 C33 C34 111.9(8)
C32 C33 H33A 109.2
C34 C33 H33A 109.2
C32 C33 H33B 109.2
C34 C33 H33B 109.2
H33A C33 H33B 107.9
C35 C34 C33 109.9(7)
C35 C34 H34A 109.7
C33 C34 H34A 109.7
C35 C34 H34B 109.7
C33 C34 H34B 109.7
H34A C34 H34B 108.2
C34 C35 C30 112.3(7)
C34 C35 H35A 109.1
C30 C35 H35A 109.1
C34 C35 H35B 109.1
C30 C35 H35B 109.1
H35A C35 H35B 107.9
C41 C36 C37 112.3(9)
C41 C36 P3 124.1(8)
C37 C36 P3 110.9(5)
C41 C36 H36 101.9
C37 C36 H36 101.9
P3 C36 H36 101.9
C36 C37 C38 112.7(8)
C36 C37 H37A 109.1
C38 C37 H37A 109.1
C36 C37 H37B 109.1
C38 C37 H37B 109.1
H37A C37 H37B 107.8
C39 C38 C37 111.5(11)
C39 C38 H38A 109.3
C37 C38 H38A 109.3
C39 C38 H38B 109.3
C37 C38 H38B 109.3
H38A C38 H38B 108.0
C38 C39 C40 117.4(9)
C38 C39 H39A 107.9
C40 C39 H39A 107.9
C38 C39 H39B 107.9
C40 C39 H39B 107.9
H39A C39 H39B 107.2
C39 C40 C41 108.1(8)
C39 C40 H40A 110.1
C41 C40 H40A 110.1
C39 C40 H40B 110.1
C41 C40 H40B 110.1
H40A C40 H40B 108.4
C36 C41 C40 113.7(10)
C36 C41 H41A 108.8
C40 C41 H41A 108.8
C36 C41 H41B 108.8
C40 C41 H41B 108.8
H41A C41 H41B 107.7

loop_
_geom_bond_atom_site_label_1
_geom_bond_atom_site_label_2
_geom_bond_distance
Pt1 F4 2.035(4)
Pt1 C7 2.064(7)
Pt1 P2 2.1987(19)
Pt1 P3 2.2654(19)
P2 C18 1.825(7)
P2 C24 1.843(7)
P2 C5 1.843(7)
P3 C36 1.829(8)
P3 C6 1.837(7)
P3 C30 1.851(8)
C5 C6 1.539(9)
C5 H5A 0.9900
C5 H5B 0.9900
C6 H6A 0.9900
C6 H6B 0.9900
C7 C12 1.360(10)
C7 C8 1.407(9)
C8 F13 1.352(9)
C8 C9 1.382(10)
C9 C10 1.355(12)
C9 F14 1.354(8)
C10 F15 1.353(9)
C10 C11 1.375(11)
C11 F16 1.357(9)
C11 C12 1.404(10)
C12 F17 1.394(8)
C18 C23 1.543(10)
C18 C19 1.544(9)
C18 H18 1.0000
C19 C20 1.532(10)
C19 H19A 0.9900
C19 H19B 0.9900
C20 C21 1.530(12)
C20 H20A 0.9900
C20 H20B 0.9900
C21 C22 1.514(10)
C21 H21A 0.9900
C21 H21B 0.9900
C22 C23 1.518(10)
C22 H22A 0.9900
C22 H22B 0.9900
C23 H23A 0.9900
C23 H23B 0.9900
C24 C29 1.527(10)
C24 C25 1.544(10)
C24 H24 1.0000
C25 C26 1.518(9)
C25 H25A 0.9900
C25 H25B 0.9900
C26 C27 1.534(11)
C26 H26A 0.9900
C26 H26B 0.9900
C27 C28 1.553(10)
C27 H27A 0.9900
C27 H27B 0.9900
C28 C29 1.538(10)
C28 H28A 0.9900
C28 H28B 0.9900
C29 H29A 0.9900
C29 H29B 0.9900
C30 C31 1.536(11)
C30 C35 1.532(9)
C30 H30 1.0000
C31 C32 1.529(12)
C31 H31A 0.9900
C31 H31B 0.9900
C32 C33 1.513(12)
C32 H32A 0.9900
C32 H32B 0.9900
C33 C34 1.521(12)
C33 H33A 0.9900
C33 H33B 0.9900
C34 C35 1.524(10)
C34 H34A 0.9900
C34 H34B 0.9900
C35 H35A 0.9900
C35 H35B 0.9900
C36 C41 1.358(14)
C36 C37 1.530(11)
C36 H36 1.0000
C37 C38 1.552(13)
C37 H37A 0.9900
C37 H37B 0.9900
C38 C39 1.403(15)
C38 H38A 0.9900
C38 H38B 0.9900
C39 C40 1.521(14)
C39 H39A 0.9900
C39 H39B 0.9900
C40 C41 1.571(13)
C40 H40A 0.9900
C40 H40B 0.9900
C41 H41A 0.9900
C41 H41B 0.9900

loop_
_platon_squeeze_void_nr
_platon_squeeze_void_average_x
_platon_squeeze_void_average_y
_platon_squeeze_void_average_z
_platon_squeeze_void_volume
_platon_squeeze_void_count_electrons
_platon_squeeze_void_content
1 0.000 0.000 0.000 132 46 ' '
2 0.000 0.500 0.500 132 45 ' '
3 0.500 0.000 0.500 132 45 ' '
4 0.500 0.500 0.000 132 46 ' '
